data_7046444
loop_
_publ_author_name
'K\"oster, Marcel'
'Kreher, Annikka'
'von H\"anisch, Carsten'

_publ_section_title
;
 Synthesis of ternary group 13/15 chain compounds.
;
_journal_issue 24
_journal_name_full 'Dalton transactions (Cambridge, England : 2003)'
_journal_page_first 7875
_journal_page_last 7878
_journal_paper_doi 10.1039/c8dt01119b
_journal_volume 47
_journal_year 2018
_chemical_absolute_configuration syn
_chemical_formula_moiety 'C24 H57 Al N2 P2'
_chemical_formula_sum 'C24 H57 Al N2 P2'
_chemical_formula_weight 462.63
_space_group_crystal_system monoclinic
_space_group_IT_number 7
_space_group_name_Hall 'P -2yac'
_space_group_name_H-M_alt 'P 1 n 1'
_symmetry_space_group_name_Hall 'P -2yac'
_symmetry_space_group_name_H-M 'P 1 n 1'
_atom_sites_solution_hydrogens mixed
_audit_creation_date 2017-04-05
_audit_creation_method
;
Olex2 1.2
(compiled 2017.03.28 svn.r3405 for OlexSys, GUI svn.r5335)
;
_audit_update_record
;
2018-01-19 deposited with the CCDC.
2018-05-09 downloaded from the CCDC.
;
_cell_angle_alpha 90
_cell_angle_beta 115.2010(10)
_cell_angle_gamma 90
_cell_formula_units_Z 4
_cell_length_a 16.5685(6)
_cell_length_b 11.5095(4)
_cell_length_c 17.2952(6)
_cell_measurement_reflns_used 9844
_cell_measurement_temperature 120.0
_cell_measurement_theta_max 25.256
_cell_measurement_theta_min 2.603
_cell_volume 2984.20(18)
_computing_cell_refinement 'SAINT v8.37A (Bruker, 2015)'
_computing_data_collection 'SAINT v8.37A (Bruker, 2015)'
_computing_data_reduction 'SAINT v8.37A (Bruker, 2015)'
_computing_molecular_graphics 'Olex2 (Dolomanov et al., 2009)'
_computing_publication_material 'Olex2 (Dolomanov et al., 2009)'
_computing_structure_refinement 'ShelXL (Sheldrick, 2015)'
_computing_structure_solution 'ShelXS (Sheldrick, 2015)'
_diffrn_ambient_temperature 120.0
_diffrn_detector 'CCD area detector'
_diffrn_detector_area_resol_mean 7.9
_diffrn_detector_type 'Bruker PHOTON II'
_diffrn_measured_fraction_theta_full 1.000
_diffrn_measured_fraction_theta_max 0.998
_diffrn_measurement_device 'three-circle diffractometer'
_diffrn_measurement_device_type 'Bruker D8 Quest'
_diffrn_measurement_method '\w scans'
_diffrn_radiation_monochromator graphite
_diffrn_radiation_probe x-ray
_diffrn_radiation_type MoK\a
_diffrn_radiation_wavelength 0.71073
_diffrn_reflns_av_R_equivalents 0.0474
_diffrn_reflns_av_unetI/netI 0.0391
_diffrn_reflns_Laue_measured_fraction_full 1.000
_diffrn_reflns_Laue_measured_fraction_max 0.998
_diffrn_reflns_limit_h_max 19
_diffrn_reflns_limit_h_min -19
_diffrn_reflns_limit_k_max 13
_diffrn_reflns_limit_k_min -13
_diffrn_reflns_limit_l_max 20
_diffrn_reflns_limit_l_min -20
_diffrn_reflns_number 50020
_diffrn_reflns_point_group_measured_fraction_full 1.000
_diffrn_reflns_point_group_measured_fraction_max 0.998
_diffrn_reflns_theta_full 25.000
_diffrn_reflns_theta_max 25.300
_diffrn_reflns_theta_min 2.197
_diffrn_source 'sealed X-ray tube'
_diffrn_source_target Mo
_diffrn_standards_number 0
_exptl_absorpt_coefficient_mu 0.188
_exptl_absorpt_correction_T_max 0.7452
_exptl_absorpt_correction_T_min 0.7219
_exptl_absorpt_correction_type multi-scan
_exptl_absorpt_process_details
'SADABS-2016/2 (Bruker,2016/2) was used for absorption correction. wR2(int) was 0.1362 before and 0.0560 after correction. The Ratio of minimum to maximum transmission is 0.9687. The \l/2 correction factor is Not present.'
_exptl_crystal_colour colourless
_exptl_crystal_colour_primary colourless
_exptl_crystal_density_diffrn 1.030
_exptl_crystal_description block
_exptl_crystal_F_000 1032
_exptl_crystal_size_max 0.222
_exptl_crystal_size_mid 0.216
_exptl_crystal_size_min 0.127
_refine_diff_density_max 0.826
_refine_diff_density_min -0.400
_refine_diff_density_rms 0.049
_refine_ls_abs_structure_details
;
 Flack x determined using 4067 quotients [(I+)-(I-)]/[(I+)+(I-)]
 (Parsons, Flack and Wagner, Acta Cryst. B69 (2013) 249-259).
;
_refine_ls_abs_structure_Flack 0.00(4)
_refine_ls_extinction_method none
_refine_ls_goodness_of_fit_ref 1.028
_refine_ls_hydrogen_treatment mixed
_refine_ls_matrix_type full
_refine_ls_number_parameters 584
_refine_ls_number_reflns 10696
_refine_ls_number_restraints 6
_refine_ls_restrained_S_all 1.028
_refine_ls_R_factor_all 0.0498
_refine_ls_R_factor_gt 0.0402
_refine_ls_shift/su_max 0.000
_refine_ls_shift/su_mean 0.000
_refine_ls_structure_factor_coef Fsqd
_refine_ls_weighting_details 'w=1/[\s^2^(Fo^2^)+(0.0447P)^2^+1.9154P] where P=(Fo^2^+2Fc^2^)/3'
_refine_ls_weighting_scheme calc
_refine_ls_wR_factor_gt 0.0935
_refine_ls_wR_factor_ref 0.0979
_reflns_Friedel_coverage 0.998
_reflns_Friedel_fraction_full 1.000
_reflns_Friedel_fraction_max 0.998
_reflns_number_gt 9538
_reflns_number_total 10696
_reflns_threshold_expression 'I > 2\s(I)'
_cod_data_source_file c8dt01119b2.cif
_cod_data_source_block compound4
_cod_depositor_comments 'Adding full bibliography for 7046442--7046445.cif.'
_cod_original_cell_volume 2984.19(18)
_cod_database_code 7046444
_shelx_shelxl_version_number 2016/6
_shelx_space_group_comment
;
The symmetry employed for this shelxl refinement is uniquely defined
by the following loop, which should always be used as a source of
symmetry information in preference to the above space-group names.
They are only intended as comments.
;
_olex2_refinement_description
;
1. Twinned data refinement
 Scales: 0.53(12)
 0.47(12)
2. Fixed Uiso
 At 1.5 times of:
  All C(H,H,H) groups
3. Restrained distances
 N4-H4
 0.9 with sigma of 0.02
 N3-H3
 0.9 with sigma of 0.02
 N1-H1
 0.9 with sigma of 0.02
 N2-H2
 0.9 with sigma of 0.02
4.a Idealised Me refined as rotating group:
 C8(H8A,H8B,H8C), C26(H26A,H26B,H26C), C28(H28A,H28B,H28C), C2(H2A,H2B,H2C),
 C3(H3A,H3B,H3C), C4(H4A,H4B,H4C), C6(H6A,H6B,H6C), C7(H7A,H7B,H7C), C10(H10A,
 H10B,H10C), C11(H11A,H11B,H11C), C12(H12A,H12B,H12C), C14(H14A,H14B,H14C),
 C15(H15A,H15B,H15C), C16(H16A,H16B,H16C), C18(H18A,H18B,H18C), C19(H19A,H19B,
 H19C), C20(H20A,H20B,H20C), C22(H22A,H22B,H22C), C23(H23A,H23B,H23C), C24(H24A,
 H24B,H24C), C27(H27A,H27B,H27C), C30(H30A,H30B,H30C), C31(H31A,H31B,H31C),
 C32(H32A,H32B,H32C), C34(H34A,H34B,H34C), C35(H35A,H35B,H35C), C36(H36A,H36B,
 H36C), C38(H38A,H38B,H38C), C39(H39A,H39B,H39C), C40(H40A,H40B,H40C), C42(H42A,
 H42B,H42C), C43(H43A,H43B,H43C), C44(H44A,H44B,H44C), C46(H46A,H46B,H46C),
 C47(H47A,H47B,H47C), C48(H48A,H48B,H48C)
;
_olex2_submission_special_instructions 'No special instructions were received'

loop_
_space_group_symop_operation_xyz
'x, y, z'
'x+1/2, -y, z+1/2'

loop_
_atom_site_label
_atom_site_type_symbol
_atom_site_fract_x
_atom_site_fract_y
_atom_site_fract_z
_atom_site_U_iso_or_equiv
_atom_site_adp_type
_atom_site_occupancy
_atom_site_site_symmetry_order
_atom_site_calc_flag
_atom_site_refinement_flags_posn
C8 C 0.3162(4) 0.8520(4) 0.5316(4) 0.0310(12) Uani 1 1 d .
H8A H 0.296748 0.922000 0.548634 0.046 Uiso 1 1 calc GR
H8B H 0.311247 0.860834 0.474541 0.046 Uiso 1 1 calc GR
H8C H 0.377259 0.836831 0.569928 0.046 Uiso 1 1 calc GR
C26 C 0.9018(4) -0.1291(5) 0.5049(4) 0.0390(14) Uani 1 1 d .
H26A H 0.845032 -0.162439 0.494580 0.058 Uiso 1 1 calc GR
H26B H 0.948480 -0.182270 0.537963 0.058 Uiso 1 1 calc GR
H26C H 0.904353 -0.114311 0.451351 0.058 Uiso 1 1 calc GR
C28 C 1.0063(3) 0.0377(5) 0.5767(4) 0.0367(13) Uani 1 1 d .
H28A H 1.016795 0.042119 0.526313 0.055 Uiso 1 1 calc GR
H28B H 1.051215 -0.010162 0.618554 0.055 Uiso 1 1 calc GR
H28C H 1.008700 0.114256 0.599577 0.055 Uiso 1 1 calc GR
H1 H 0.215(2) 0.479(4) 0.511(2) 0.010(11) Uiso 1 1 d D
H4 H 0.715(2) -0.008(4) 0.670(2) 0.022(13) Uiso 1 1 d D
H3 H 0.711(6) -0.007(5) 0.454(5) 0.09(3) Uiso 1 1 d D
H1A H 0.389(3) 0.617(3) 0.601(2) 0.012(10) Uiso 1 1 d .
H3D H 0.852(3) 0.188(4) 0.541(3) 0.024(11) Uiso 1 1 d .
C1 C 0.3341(3) 0.5769(4) 0.4423(3) 0.0181(10) Uani 1 1 d .
C2 C 0.2495(4) 0.5316(5) 0.3682(3) 0.0295(12) Uani 1 1 d .
H2A H 0.227611 0.465067 0.386841 0.044 Uiso 1 1 calc GR
H2B H 0.263168 0.509986 0.321517 0.044 Uiso 1 1 calc GR
H2C H 0.204878 0.591386 0.349977 0.044 Uiso 1 1 calc GR
C3 C 0.3698(4) 0.6840(4) 0.4131(4) 0.0297(12) Uani 1 1 d .
H3A H 0.392433 0.660310 0.372856 0.045 Uiso 1 1 calc GR
H3B H 0.416902 0.719282 0.461742 0.045 Uiso 1 1 calc GR
H3C H 0.322446 0.739052 0.386615 0.045 Uiso 1 1 calc GR
C4 C 0.4047(4) 0.4820(5) 0.4700(4) 0.0281(12) Uani 1 1 d .
H4A H 0.459355 0.511770 0.513522 0.042 Uiso 1 1 calc GR
H4B H 0.414699 0.457238 0.421816 0.042 Uiso 1 1 calc GR
H4C H 0.384787 0.417283 0.492300 0.042 Uiso 1 1 calc GR
C5 C 0.2578(3) 0.7501(4) 0.5343(3) 0.0169(10) Uani 1 1 d .
C6 C 0.1648(4) 0.7566(4) 0.4599(4) 0.0279(12) Uani 1 1 d .
H6A H 0.170427 0.764147 0.407161 0.042 Uiso 1 1 calc GR
H6B H 0.133546 0.822714 0.467449 0.042 Uiso 1 1 calc GR
H6C H 0.132252 0.687092 0.458608 0.042 Uiso 1 1 calc GR
C7 C 0.2488(4) 0.7543(4) 0.6192(3) 0.0271(12) Uani 1 1 d .
H7A H 0.218940 0.824652 0.621829 0.041 Uiso 1 1 calc GR
H7B H 0.307005 0.752255 0.665987 0.041 Uiso 1 1 calc GR
H7C H 0.214786 0.688607 0.622692 0.041 Uiso 1 1 calc GR
C9 C 0.3972(3) 0.4112(4) 0.7431(3) 0.0169(10) Uani 1 1 d .
C10 C 0.4123(3) 0.5299(4) 0.7875(3) 0.0271(11) Uani 1 1 d .
H10A H 0.469187 0.530238 0.836229 0.041 Uiso 1 1 calc GR
H10B H 0.366019 0.544129 0.805701 0.041 Uiso 1 1 calc GR
H10C H 0.411301 0.589518 0.748258 0.041 Uiso 1 1 calc GR
C11 C 0.4727(3) 0.3929(5) 0.7148(4) 0.0293(12) Uani 1 1 d .
H11A H 0.466357 0.317856 0.688597 0.044 Uiso 1 1 calc GR
H11B H 0.529252 0.397449 0.763632 0.044 Uiso 1 1 calc GR
H11C H 0.469391 0.452006 0.674364 0.044 Uiso 1 1 calc GR
C12 C 0.4088(3) 0.3195(5) 0.8113(3) 0.0280(12) Uani 1 1 d .
H12A H 0.467246 0.326239 0.857318 0.042 Uiso 1 1 calc GR
H12B H 0.401560 0.243416 0.786519 0.042 Uiso 1 1 calc GR
H12C H 0.364681 0.331463 0.832803 0.042 Uiso 1 1 calc GR
C13 C 0.2366(3) 0.2436(3) 0.5847(3) 0.0155(9) Uani 1 1 d .
C14 C 0.1432(4) 0.2532(4) 0.5111(3) 0.0222(11) Uani 1 1 d .
H14A H 0.100524 0.269250 0.533631 0.033 Uiso 1 1 calc GR
H14B H 0.128161 0.181335 0.479948 0.033 Uiso 1 1 calc GR
H14C H 0.142479 0.314989 0.473498 0.033 Uiso 1 1 calc GR
C15 C 0.3000(4) 0.2073(4) 0.5452(4) 0.0261(12) Uani 1 1 d .
H15A H 0.278979 0.136558 0.513605 0.039 Uiso 1 1 calc GR
H15B H 0.358718 0.195341 0.589816 0.039 Uiso 1 1 calc GR
H15C H 0.301937 0.267405 0.507547 0.039 Uiso 1 1 calc GR
C16 C 0.2342(3) 0.1441(4) 0.6423(3) 0.0233(11) Uani 1 1 d .
H16A H 0.293117 0.131139 0.686281 0.035 Uiso 1 1 calc GR
H16B H 0.213293 0.074713 0.608792 0.035 Uiso 1 1 calc GR
H16C H 0.194741 0.163854 0.667845 0.035 Uiso 1 1 calc GR
C17 C 0.0151(3) 0.5146(4) 0.6374(3) 0.0169(9) Uani 1 1 d .
C18 C -0.0797(3) 0.4744(5) 0.6170(4) 0.0373(14) Uani 1 1 d .
H18A H -0.121664 0.529554 0.579532 0.056 Uiso 1 1 calc GR
H18B H -0.087157 0.468646 0.668963 0.056 Uiso 1 1 calc GR
H18C H -0.089973 0.399822 0.589633 0.056 Uiso 1 1 calc GR
C19 C 0.0355(4) 0.6254(5) 0.6917(4) 0.0339(13) Uani 1 1 d .
H19A H 0.027855 0.610424 0.742802 0.051 Uiso 1 1 calc GR
H19B H -0.004546 0.686066 0.659633 0.051 Uiso 1 1 calc GR
H19C H 0.095845 0.649049 0.706644 0.051 Uiso 1 1 calc GR
C20 C 0.0190(4) 0.5425(4) 0.5524(3) 0.0252(11) Uani 1 1 d .
H20A H -0.027889 0.595830 0.520290 0.038 Uiso 1 1 calc GR
H20B H 0.011786 0.472198 0.520218 0.038 Uiso 1 1 calc GR
H20C H 0.075665 0.576928 0.563383 0.038 Uiso 1 1 calc GR
C21 C 0.1175(3) 0.3708(4) 0.8006(3) 0.0182(9) Uani 1 1 d .
C22 C 0.0298(4) 0.3596(5) 0.8105(4) 0.0297(12) Uani 1 1 d .
H22A H 0.000767 0.433918 0.800854 0.045 Uiso 1 1 calc GR
H22B H 0.042463 0.333383 0.867193 0.045 Uiso 1 1 calc GR
H22C H -0.008592 0.304672 0.769605 0.045 Uiso 1 1 calc GR
C23 C 0.1646(4) 0.2523(4) 0.8247(4) 0.0254(11) Uani 1 1 d .
H23A H 0.180607 0.236703 0.883973 0.038 Uiso 1 1 calc GR
H23B H 0.217401 0.253607 0.814885 0.038 Uiso 1 1 calc GR
H23C H 0.125116 0.192645 0.790325 0.038 Uiso 1 1 calc GR
C24 C 0.1770(4) 0.4604(4) 0.8625(3) 0.0284(12) Uani 1 1 d .
H24A H 0.233022 0.463433 0.858509 0.043 Uiso 1 1 calc GR
H24B H 0.187040 0.439536 0.919593 0.043 Uiso 1 1 calc GR
H24C H 0.148715 0.535133 0.848595 0.043 Uiso 1 1 calc GR
C25 C 0.9140(3) -0.0154(4) 0.5539(3) 0.0174(10) Uani 1 1 d .
C27 C 0.9052(4) -0.0374(5) 0.6377(3) 0.0282(12) Uani 1 1 d .
H27A H 0.946985 -0.096226 0.670184 0.042 Uiso 1 1 calc GR
H27B H 0.845706 -0.062838 0.624937 0.042 Uiso 1 1 calc GR
H27C H 0.917512 0.033170 0.670350 0.042 Uiso 1 1 calc GR
C29 C 0.8147(3) 0.1276(4) 0.3865(3) 0.0171(9) Uani 1 1 d .
C30 C 0.7651(4) 0.2445(4) 0.3654(4) 0.0332(13) Uani 1 1 d .
H30A H 0.757155 0.269684 0.309703 0.050 Uiso 1 1 calc GR
H30B H 0.799344 0.301341 0.407130 0.050 Uiso 1 1 calc GR
H30C H 0.707910 0.235463 0.366267 0.050 Uiso 1 1 calc GR
C31 C 0.7572(5) 0.0374(5) 0.3206(4) 0.0427(16) Uani 1 1 d .
H31A H 0.786397 -0.036810 0.333922 0.064 Uiso 1 1 calc GR
H31B H 0.749118 0.060988 0.264529 0.064 Uiso 1 1 calc GR
H31C H 0.700112 0.031588 0.322185 0.064 Uiso 1 1 calc GR
C32 C 0.9044(4) 0.1435(6) 0.3834(4) 0.0473(17) Uani 1 1 d .
H32A H 0.895536 0.177864 0.329835 0.071 Uiso 1 1 calc GR
H32B H 0.932813 0.069275 0.389198 0.071 Uiso 1 1 calc GR
H32C H 0.941428 0.193355 0.429346 0.071 Uiso 1 1 calc GR
C33 C 0.6909(3) 0.2509(3) 0.5999(3) 0.0164(10) Uani 1 1 d .
C34 C 0.6256(4) 0.2881(4) 0.6370(4) 0.0318(13) Uani 1 1 d .
H34A H 0.644721 0.360635 0.666614 0.048 Uiso 1 1 calc GR
H34B H 0.624107 0.229839 0.676108 0.048 Uiso 1 1 calc GR
H34C H 0.566989 0.297073 0.591467 0.048 Uiso 1 1 calc GR
C35 C 0.7830(4) 0.2427(4) 0.6750(3) 0.0243(11) Uani 1 1 d .
H35A H 0.798980 0.316895 0.702812 0.036 Uiso 1 1 calc GR
H35B H 0.826232 0.220477 0.654422 0.036 Uiso 1 1 calc GR
H35C H 0.781708 0.185685 0.714940 0.036 Uiso 1 1 calc GR
C36 C 0.6937(3) 0.3500(4) 0.5411(3) 0.0231(11) Uani 1 1 d .
H36A H 0.735184 0.330631 0.517797 0.035 Uiso 1 1 calc GR
H36B H 0.712200 0.420552 0.573523 0.035 Uiso 1 1 calc GR
H36C H 0.635379 0.360438 0.495479 0.035 Uiso 1 1 calc GR
C37 C 0.5286(3) 0.0842(4) 0.4411(3) 0.0177(10) Uani 1 1 d .
C38 C 0.5152(3) -0.0348(4) 0.3974(3) 0.0275(11) Uani 1 1 d .
H38A H 0.456335 -0.039041 0.351792 0.041 Uiso 1 1 calc GR
H38B H 0.522491 -0.094833 0.438353 0.041 Uiso 1 1 calc GR
H38C H 0.558549 -0.044861 0.374746 0.041 Uiso 1 1 calc GR
C39 C 0.4521(3) 0.1014(5) 0.4678(4) 0.0298(12) Uani 1 1 d .
H39A H 0.455392 0.042692 0.508526 0.045 Uiso 1 1 calc GR
H39B H 0.395976 0.095419 0.418470 0.045 Uiso 1 1 calc GR
H39C H 0.457033 0.176752 0.493231 0.045 Uiso 1 1 calc GR
C40 C 0.5178(4) 0.1766(5) 0.3731(3) 0.0306(12) Uani 1 1 d .
H40A H 0.462984 0.163481 0.323340 0.046 Uiso 1 1 calc GR
H40B H 0.566958 0.171628 0.357745 0.046 Uiso 1 1 calc GR
H40C H 0.516630 0.252485 0.395677 0.046 Uiso 1 1 calc GR
C41 C 0.6711(3) -0.2526(4) 0.6559(3) 0.0171(10) Uani 1 1 d .
C42 C 0.6863(4) -0.2631(4) 0.5741(4) 0.0284(12) Uani 1 1 d .
H42A H 0.719884 -0.332241 0.577097 0.043 Uiso 1 1 calc GR
H42B H 0.718700 -0.196492 0.569260 0.043 Uiso 1 1 calc GR
H42C H 0.629728 -0.267096 0.525172 0.043 Uiso 1 1 calc GR
C43 C 0.6181(4) -0.3599(4) 0.6587(4) 0.0277(11) Uani 1 1 d .
H43A H 0.614813 -0.363116 0.712748 0.042 Uiso 1 1 calc GR
H43B H 0.647181 -0.428438 0.651525 0.042 Uiso 1 1 calc GR
H43C H 0.558910 -0.355473 0.613512 0.042 Uiso 1 1 calc GR
C44 C 0.7609(3) -0.2504(4) 0.7328(3) 0.0256(11) Uani 1 1 d .
H44A H 0.795257 -0.316781 0.731042 0.038 Uiso 1 1 calc GR
H44B H 0.752260 -0.252547 0.784212 0.038 Uiso 1 1 calc GR
H44C H 0.792215 -0.180664 0.731748 0.038 Uiso 1 1 calc GR
C45 C 0.5939(3) -0.0783(4) 0.7409(3) 0.0176(10) Uani 1 1 d .
C46 C 0.5209(3) 0.0175(4) 0.7146(3) 0.0244(11) Uani 1 1 d .
H46A H 0.517227 0.047639 0.764803 0.037 Uiso 1 1 calc GR
H46B H 0.464404 -0.015084 0.677095 0.037 Uiso 1 1 calc GR
H46C H 0.536065 0.079214 0.685839 0.037 Uiso 1 1 calc GR
C47 C 0.5623(4) -0.1807(4) 0.7767(3) 0.0275(11) Uani 1 1 d .
H47A H 0.544298 -0.153472 0.819402 0.041 Uiso 1 1 calc GR
H47B H 0.610038 -0.235653 0.801743 0.041 Uiso 1 1 calc GR
H47C H 0.512620 -0.217525 0.731347 0.041 Uiso 1 1 calc GR
C48 C 0.6796(3) -0.0276(5) 0.8106(3) 0.0271(11) Uani 1 1 d .
H48A H 0.726764 -0.083758 0.826079 0.041 Uiso 1 1 calc GR
H48B H 0.669689 -0.008472 0.859879 0.041 Uiso 1 1 calc GR
H48C H 0.696121 0.041326 0.789465 0.041 Uiso 1 1 calc GR
N1 N 0.2606(3) 0.5015(3) 0.5566(3) 0.0151(8) Uani 1 1 d D
N2 N 0.1937(3) 0.4422(3) 0.6919(2) 0.0162(8) Uani 1 1 d D
N3 N 0.7288(2) 0.0512(3) 0.4892(2) 0.0169(8) Uani 1 1 d D
N4 N 0.6642(3) -0.0112(3) 0.6265(2) 0.0130(8) Uani 1 1 d D
Al1 Al 0.27314(8) 0.39579(10) 0.64818(8) 0.0106(3) Uani 1 1 d .
Al2 Al 0.64934(8) 0.09563(10) 0.54125(8) 0.0107(3) Uani 1 1 d .
P1 P 0.31010(7) 0.60838(9) 0.53495(7) 0.0118(2) Uani 1 1 d .
P2 P 0.09615(7) 0.38966(9) 0.68435(7) 0.0141(2) Uani 1 1 d .
P3 P 0.82346(7) 0.08669(9) 0.49308(7) 0.0140(2) Uani 1 1 d .
P4 P 0.59953(7) -0.11707(9) 0.63667(7) 0.0119(2) Uani 1 1 d .
H2 H 0.215(4) 0.502(4) 0.726(3) 0.031(15) Uiso 1 1 d D

loop_
_atom_site_aniso_label
_atom_site_aniso_U_11
_atom_site_aniso_U_22
_atom_site_aniso_U_33
_atom_site_aniso_U_23
_atom_site_aniso_U_13
_atom_site_aniso_U_12
C8 0.033(3) 0.015(2) 0.043(3) -0.001(2) 0.014(3) -0.002(2)
C26 0.053(4) 0.025(3) 0.034(3) 0.004(2) 0.014(3) 0.015(2)
C28 0.018(3) 0.046(3) 0.044(3) 0.018(3) 0.011(3) 0.002(2)
C1 0.018(2) 0.027(2) 0.014(2) 0.0004(19) 0.012(2) -0.0012(19)
C2 0.026(3) 0.045(3) 0.018(3) -0.009(2) 0.010(2) -0.006(2)
C3 0.038(3) 0.033(3) 0.029(3) 0.009(2) 0.025(3) -0.003(2)
C4 0.029(3) 0.030(3) 0.030(3) -0.004(2) 0.017(3) 0.003(2)
C5 0.015(3) 0.014(2) 0.019(3) 0.0021(17) 0.005(2) 0.0031(16)
C6 0.024(3) 0.027(2) 0.031(3) 0.005(2) 0.010(2) 0.005(2)
C7 0.035(3) 0.025(2) 0.025(3) -0.002(2) 0.017(2) 0.010(2)
C9 0.011(2) 0.022(2) 0.017(2) 0.0034(18) 0.0048(19) 0.0024(16)
C10 0.016(3) 0.037(3) 0.022(3) -0.006(2) 0.002(2) -0.003(2)
C11 0.013(2) 0.048(3) 0.025(3) 0.004(2) 0.006(2) 0.004(2)
C12 0.018(2) 0.039(3) 0.024(3) 0.011(2) 0.005(2) 0.001(2)
C13 0.017(2) 0.014(2) 0.019(2) 0.0036(17) 0.010(2) 0.0013(16)
C14 0.028(3) 0.020(2) 0.019(3) -0.0043(18) 0.010(2) -0.0062(19)
C15 0.036(3) 0.013(2) 0.043(3) -0.004(2) 0.030(3) -0.001(2)
C16 0.031(3) 0.018(2) 0.025(3) 0.0021(19) 0.016(2) -0.0019(19)
C17 0.015(2) 0.019(2) 0.019(2) 0.0044(18) 0.010(2) 0.0040(17)
C18 0.017(3) 0.049(3) 0.041(3) 0.017(3) 0.007(2) 0.008(2)
C19 0.045(3) 0.023(2) 0.034(3) 0.004(2) 0.017(3) 0.016(2)
C20 0.025(3) 0.027(3) 0.022(3) 0.007(2) 0.007(2) 0.0060(19)
C21 0.019(2) 0.026(2) 0.014(2) 0.0078(19) 0.0119(19) 0.0033(19)
C22 0.026(3) 0.038(3) 0.033(3) 0.010(2) 0.020(2) 0.007(2)
C23 0.029(3) 0.027(2) 0.025(3) 0.009(2) 0.016(2) 0.003(2)
C24 0.041(3) 0.030(3) 0.018(3) 0.000(2) 0.016(2) -0.001(2)
C25 0.015(2) 0.018(2) 0.017(2) 0.0061(18) 0.005(2) 0.0057(17)
C27 0.028(3) 0.039(3) 0.019(3) 0.015(2) 0.011(2) 0.010(2)
C29 0.014(2) 0.021(2) 0.018(2) 0.0029(19) 0.0092(19) 0.0020(18)
C30 0.041(3) 0.032(3) 0.031(3) 0.011(2) 0.020(3) 0.009(2)
C31 0.075(5) 0.032(3) 0.026(3) -0.003(2) 0.025(3) -0.008(3)
C32 0.038(3) 0.073(4) 0.044(4) 0.032(3) 0.030(3) 0.013(3)
C33 0.022(3) 0.013(2) 0.019(3) -0.0013(17) 0.013(2) -0.0012(16)
C34 0.046(3) 0.017(2) 0.048(4) -0.004(2) 0.035(3) -0.003(2)
C35 0.035(3) 0.019(2) 0.020(3) -0.0063(18) 0.012(2) -0.008(2)
C36 0.028(3) 0.011(2) 0.034(3) 0.0017(19) 0.016(2) -0.0027(18)
C37 0.014(2) 0.025(2) 0.015(2) 0.0055(18) 0.0068(19) 0.0027(17)
C38 0.022(3) 0.033(3) 0.021(3) -0.004(2) 0.003(2) -0.003(2)
C39 0.015(2) 0.052(3) 0.025(3) 0.002(2) 0.010(2) 0.005(2)
C40 0.026(3) 0.039(3) 0.021(3) 0.011(2) 0.005(2) 0.006(2)
C41 0.019(3) 0.014(2) 0.017(3) 0.0014(17) 0.007(2) -0.0004(17)
C42 0.040(3) 0.019(2) 0.029(3) -0.002(2) 0.017(3) 0.004(2)
C43 0.032(3) 0.016(2) 0.032(3) 0.002(2) 0.011(2) -0.0045(19)
C44 0.022(3) 0.023(2) 0.025(3) 0.0060(19) 0.003(2) 0.0056(19)
C45 0.018(2) 0.022(2) 0.013(2) -0.0003(19) 0.006(2) -0.0032(19)
C46 0.027(3) 0.026(3) 0.029(3) -0.005(2) 0.020(2) -0.001(2)
C47 0.032(3) 0.033(3) 0.025(3) 0.003(2) 0.020(2) -0.002(2)
C48 0.022(3) 0.042(3) 0.014(2) -0.009(2) 0.004(2) -0.003(2)
N1 0.0135(19) 0.0188(18) 0.0100(19) 0.0002(15) 0.0020(16) -0.0049(15)
N2 0.0147(19) 0.0190(19) 0.017(2) -0.0003(16) 0.0091(18) 0.0000(15)
N3 0.014(2) 0.022(2) 0.018(2) 0.0016(16) 0.0113(18) 0.0026(16)
N4 0.0120(19) 0.0133(17) 0.013(2) 0.0020(15) 0.0045(17) -0.0012(14)
Al1 0.0105(6) 0.0120(6) 0.0112(6) 0.0015(5) 0.0064(5) 0.0006(4)
Al2 0.0116(6) 0.0115(6) 0.0110(6) 0.0024(5) 0.0067(5) 0.0020(5)
P1 0.0116(5) 0.0130(5) 0.0106(5) 0.0004(4) 0.0044(4) -0.0023(4)
P2 0.0142(6) 0.0135(5) 0.0172(6) 0.0001(4) 0.0091(5) -0.0006(4)
P3 0.0139(5) 0.0166(5) 0.0137(6) 0.0027(4) 0.0081(5) 0.0022(4)
P4 0.0124(5) 0.0133(5) 0.0100(5) 0.0010(4) 0.0048(5) -0.0023(4)

loop_
_atom_type_symbol
_atom_type_description
_atom_type_scat_dispersion_real
_atom_type_scat_dispersion_imag
_atom_type_scat_source
C C 0.0033 0.0016 'International Tables Vol C Tables 4.2.6.8 and 6.1.1.4'
H H 0.0000 0.0000 'International Tables Vol C Tables 4.2.6.8 and 6.1.1.4'
Al Al 0.0645 0.0514 'International Tables Vol C Tables 4.2.6.8 and 6.1.1.4'
N N 0.0061 0.0033 'International Tables Vol C Tables 4.2.6.8 and 6.1.1.4'
P P 0.1023 0.0942 'International Tables Vol C Tables 4.2.6.8 and 6.1.1.4'

loop_
_geom_angle_atom_site_label_1
_geom_angle_atom_site_label_2
_geom_angle_atom_site_label_3
_geom_angle
C2 C1 C3 109.9(4)
C2 C1 P1 109.6(3)
C3 C1 P1 112.5(3)
C4 C1 C2 109.0(4)
C4 C1 C3 109.0(4)
C4 C1 P1 106.8(3)
C8 C5 C7 108.9(4)
C8 C5 P1 112.0(3)
C6 C5 C8 111.0(4)
C6 C5 C7 109.2(4)
C6 C5 P1 110.5(3)
C7 C5 P1 105.0(3)
C10 C9 C11 107.4(4)
C10 C9 Al1 112.2(3)
C11 C9 Al1 114.4(3)
C12 C9 C10 106.7(4)
C12 C9 C11 107.4(4)
C12 C9 Al1 108.4(3)
C14 C13 C15 106.8(4)
C14 C13 Al1 110.7(3)
C15 C13 Al1 112.0(3)
C16 C13 C14 107.4(4)
C16 C13 C15 107.3(4)
C16 C13 Al1 112.4(3)
C18 C17 C19 109.3(4)
C18 C17 C20 107.5(4)
C18 C17 P2 109.9(3)
C19 C17 C20 109.0(4)
C19 C17 P2 115.9(3)
C20 C17 P2 104.9(3)
C22 C21 P2 111.6(3)
C23 C21 C22 106.8(4)
C23 C21 P2 103.5(3)
C24 C21 C22 109.9(4)
C24 C21 C23 108.1(4)
C24 C21 P2 116.3(3)
C26 C25 C28 111.5(5)
C26 C25 C27 109.8(4)
C26 C25 P3 110.3(3)
C28 C25 C27 107.9(4)
C28 C25 P3 111.9(3)
C27 C25 P3 105.2(3)
C30 C29 P3 105.5(3)
C31 C29 C30 108.4(4)
C31 C29 P3 109.1(3)
C32 C29 C30 108.6(4)
C32 C29 C31 111.2(5)
C32 C29 P3 113.7(4)
C34 C33 C36 107.1(4)
C34 C33 Al2 107.8(3)
C35 C33 C34 106.7(4)
C35 C33 C36 107.9(4)
C35 C33 Al2 112.0(3)
C36 C33 Al2 115.0(3)
C38 C37 C39 107.4(4)
C38 C37 C40 107.2(4)
C38 C37 Al2 111.3(3)
C39 C37 C40 107.4(4)
C39 C37 Al2 112.1(3)
C40 C37 Al2 111.2(3)
C42 C41 P4 103.7(3)
C43 C41 C42 106.6(4)
C43 C41 P4 110.2(3)
C44 C41 C42 108.8(4)
C44 C41 C43 110.4(4)
C44 C41 P4 116.5(3)
C46 C45 P4 103.7(3)
C47 C45 C46 107.9(4)
C47 C45 C48 109.8(4)
C47 C45 P4 111.6(3)
C48 C45 C46 107.7(4)
C48 C45 P4 115.6(3)
P1 N1 Al1 141.5(2)
P2 N2 Al1 133.8(2)
P3 N3 Al2 139.3(2)
P4 N4 Al2 133.6(2)
C13 Al1 C9 118.97(19)
N1 Al1 C9 109.10(18)
N1 Al1 C13 101.38(18)
N2 Al1 C9 107.26(19)
N2 Al1 C13 111.79(19)
N2 Al1 N1 107.77(17)
C37 Al2 C33 119.28(19)
N3 Al2 C33 108.03(19)
N3 Al2 C37 101.75(19)
N4 Al2 C33 106.58(18)
N4 Al2 C37 112.78(19)
N4 Al2 N3 107.79(17)
C1 P1 C5 116.3(2)
N1 P1 C1 111.8(2)
N1 P1 C5 113.1(2)
C17 P2 C21 108.6(2)
N2 P2 C17 104.1(2)
N2 P2 C21 102.7(2)
C25 P3 C29 115.5(2)
N3 P3 C25 114.1(2)
N3 P3 C29 111.4(2)
C45 P4 C41 107.8(2)
N4 P4 C41 103.59(19)
N4 P4 C45 102.7(2)

loop_
_geom_bond_atom_site_label_1
_geom_bond_atom_site_label_2
_geom_bond_distance
C8 C5 1.534(6)
C26 C25 1.525(7)
C28 C25 1.534(7)
C1 C2 1.532(7)
C1 C3 1.542(6)
C1 C4 1.522(7)
C1 P1 1.843(5)
C5 C6 1.531(7)
C5 C7 1.538(7)
C5 P1 1.845(4)
C9 C10 1.534(7)
C9 C11 1.539(7)
C9 C12 1.533(7)
C9 Al1 2.020(5)
C13 C14 1.533(7)
C13 C15 1.535(7)
C13 C16 1.529(6)
C13 Al1 2.018(4)
C17 C18 1.528(7)
C17 C19 1.533(7)
C17 C20 1.534(7)
C17 P2 1.898(4)
C21 C22 1.540(7)
C21 C23 1.537(7)
C21 C24 1.511(7)
C21 P2 1.900(5)
C25 C27 1.539(7)
C25 P3 1.842(4)
C29 C30 1.537(7)
C29 C31 1.536(8)
C29 C32 1.520(7)
C29 P3 1.848(5)
C33 C34 1.537(7)
C33 C35 1.529(7)
C33 C36 1.541(6)
C33 Al2 2.025(4)
C37 C38 1.533(7)
C37 C39 1.536(7)
C37 C40 1.539(7)
C37 Al2 2.018(5)
C41 C42 1.544(7)
C41 C43 1.528(6)
C41 C44 1.516(7)
C41 P4 1.901(4)
C45 C46 1.555(7)
C45 C47 1.524(6)
C45 C48 1.534(7)
C45 P4 1.897(5)
N1 Al1 1.937(4)
N1 P1 1.608(4)
N2 Al1 1.853(4)
N2 P2 1.679(4)
N3 Al2 1.953(4)
N3 P3 1.595(4)
N4 Al2 1.854(4)
N4 P4 1.681(4)

loop_
_twin_individual_id
_twin_individual_mass_fraction_refined
1 0.53(12)
2 0.47(12)
